data_7009183
loop_
_publ_author_name
'Baum, Gerhard'
'Constable, Edwin C.'
'Fenske, Dieter'
'Housecroft, Catherine E.'
'Kulke, Torsten'
'Neuburger, Markus'
'Zehnder, Margareta'

_publ_section_title
;
 Regio- and diastereo-selective formation of dicopper(I) and
 disilver(I) double helicates with chiral 6-substituted
 2,2'&#x2236;6',2&#x2033;-terpyridines
;
_journal_issue 6
_journal_name_full 'Journal of the Chemical Society, Dalton Transactions'
_journal_page_first 945
_journal_paper_doi 10.1039/a909158k
_journal_year 2000
_chemical_compound_source
;
?
;
_chemical_formula_moiety '  C25 H27 N3 O '
_chemical_formula_sum 'C25 H27 N3 O'
_chemical_formula_weight 385.511
_chemical_name_systematic
;
 ?
;
_space_group_IT_number 4
_symmetry_cell_setting monoclinic
_symmetry_space_group_name_Hall 'P 2yb'
_symmetry_space_group_name_H-M 'P 1 21 1'
_audit_creation_date 97-01-28
_audit_creation_method CRYSTALS
_cell_angle_alpha 90
_cell_angle_beta 105.38(1)
_cell_angle_gamma 90
_cell_formula_units_Z 4
_cell_length_a 13.1768(21)
_cell_length_b 7.7443(7)
_cell_length_c 21.4713(16)
_cell_measurement_reflns_used 22
_cell_measurement_temperature 293
_cell_measurement_theta_max 43
_cell_measurement_theta_min 22
_cell_volume 2112.6(4)
_diffrn_ambient_temperature 293
_diffrn_measurement_method 2\q/\w
_diffrn_radiation_type 'Cu K\a'
_diffrn_radiation_wavelength 1.54180
_diffrn_reflns_av_R_equivalents 0.01
_diffrn_reflns_limit_h_max 16
_diffrn_reflns_limit_h_min -15
_diffrn_reflns_limit_k_max 9
_diffrn_reflns_limit_k_min 0
_diffrn_reflns_limit_l_max 0
_diffrn_reflns_limit_l_min -26
_diffrn_reflns_number 4314
_diffrn_reflns_theta_max 74.33
_diffrn_reflns_theta_min 2.20
_diffrn_standards_decay_% 7.53
_diffrn_standards_interval_time 120
_diffrn_standards_number 3
_exptl_absorpt_coefficient_mu 0.55
_exptl_absorpt_correction_T_max 1.00
_exptl_absorpt_correction_T_min 0.75
_exptl_absorpt_correction_type empirical
_exptl_absorpt_process_details '\y scan'
_exptl_crystal_colour ' colourless '
_exptl_crystal_density_diffrn 1.21
_exptl_crystal_description ' cube '
_exptl_crystal_F_000 824
_exptl_crystal_size_max 0.56
_exptl_crystal_size_mid 0.40
_exptl_crystal_size_min 0.20
_refine_diff_density_max 0.27
_refine_diff_density_min -0.32
_refine_ls_abs_structure_details 'not determined'
_refine_ls_extinction_coef 13.3(43)
_refine_ls_extinction_method 'Larson 1970 Crystallographic Computing eq 22'
_refine_ls_goodness_of_fit_obs 0.8879
_refine_ls_number_parameters 525
_refine_ls_number_reflns 3458
_refine_ls_R_factor_obs 0.0651
_refine_ls_shift/esd_max 0.028897
_refine_ls_structure_factor_coef F
_refine_ls_wR_factor_obs 0.0786
_reflns_limit_h_max 15
_reflns_limit_h_min -16
_reflns_limit_k_max 9
_reflns_limit_k_min 0
_reflns_limit_l_max 26
_reflns_limit_l_min 0
_reflns_number_observed 3458
_reflns_number_total 4199
_reflns_observed_criterion >3.00\s(I)
_cod_data_source_file a909158k.txt
_cod_data_source_block TKA128
_cod_depositor_comments
;
The following automatic conversions were performed:
'_symmetry_cell_setting' value 'monoclinic ' changed to 'monoclinic'
according to '/home/saulius/struct/CIF-dictionaries/cif_core.dic'
dictionary named 'cif_core.dic' version 2.4.1 from 2010-06-29.

Automatic conversion script
Id: cif_fix_enum 1527 2010-12-29 10:47:43Z saulius 
;
_cod_original_sg_symbol_H-M 'P 21'
_cod_original_formula_sum ' C25 H27 N3 O '
_cod_database_code 7009183

loop_
_symmetry_equiv_pos_as_xyz
x,y,z
-x,y+1/2,-z

loop_
_atom_site_aniso_label
_atom_site_aniso_U_11
_atom_site_aniso_U_22
_atom_site_aniso_U_33
_atom_site_aniso_U_23
_atom_site_aniso_U_13
_atom_site_aniso_U_12
N1 0.055(2) 0.079(3) 0.046(2) -0.001(2) 0.013(1) 0.007(2)
C1 0.062(2) 0.076(3) 0.046(2) -0.002(2) 0.009(2) 0.006(2)
C2 0.060(2) 0.080(3) 0.056(2) -0.007(2) 0.003(2) -0.005(2)
C3 0.056(2) 0.075(3) 0.069(3) -0.003(3) 0.017(2) -0.010(2)
C4 0.058(2) 0.068(3) 0.052(2) -0.003(2) 0.015(2) -0.004(2)
C5 0.051(2) 0.053(2) 0.047(2) 0.002(2) 0.010(2) 0.002(2)
N2 0.047(1) 0.058(2) 0.047(2) -0.004(2) 0.012(1) -0.004(2)
C6 0.044(2) 0.051(2) 0.050(2) -0.005(2) 0.013(1) 0.003(2)
C7 0.055(2) 0.058(2) 0.055(2) -0.003(2) 0.021(2) -0.003(2)
C8 0.049(2) 0.065(3) 0.066(2) -0.003(2) 0.022(2) -0.003(2)
C9 0.051(2) 0.061(3) 0.056(2) -0.007(2) 0.016(2) -0.004(2)
C10 0.047(2) 0.055(2) 0.055(2) -0.006(2) 0.015(2) -0.004(2)
N3 0.046(1) 0.060(2) 0.048(2) -0.005(2) 0.012(1) -0.007(2)
C11 0.046(2) 0.051(2) 0.051(2) 0.001(2) 0.013(1) 0.004(2)
C12 0.059(2) 0.071(3) 0.057(2) -0.005(2) 0.013(2) -0.011(2)
C13 0.063(2) 0.060(3) 0.065(2) 0.001(2) 0.025(2) -0.010(2)
C14 0.059(2) 0.063(3) 0.052(2) 0.002(2) 0.019(2) -0.004(2)
C15 0.045(2) 0.056(2) 0.048(2) -0.002(2) 0.009(1) 0.006(2)
O1 0.062(1) 0.070(2) 0.050(1) -0.009(1) 0.016(1) -0.012(2)
C16 0.051(2) 0.083(3) 0.044(2) -0.014(2) 0.018(2) -0.014(2)
C17 0.090(4) 0.119(5) 0.165(6) -0.069(5) 0.083(4) -0.029(4)
C18 0.050(2) 0.122(5) 0.156(6) -0.050(5) 0.042(3) -0.022(3)
C19 0.064(3) 0.116(6) 0.177(8) 0.027(6) -0.027(4) -0.018(4)
C20 0.099(4) 0.115(5) 0.058(3) -0.000(3) -0.007(2) -0.039(4)
C21 0.060(2) 0.069(3) 0.049(2) -0.009(2) 0.019(2) -0.008(2)
C22 0.102(4) 0.081(4) 0.147(5) -0.034(4) 0.063(4) -0.009(4)
C23 0.069(3) 0.093(4) 0.057(2) -0.018(3) 0.021(2) -0.025(3)
C24 0.140(6) 0.172(9) 0.073(3) 0.025(4) 0.013(3) -0.085(6)
C25 0.109(4) 0.093(5) 0.083(4) -0.015(3) 0.020(3) -0.039(4)
N51 0.063(2) 0.072(2) 0.048(2) -0.003(2) 0.016(1) 0.002(2)
C51 0.067(2) 0.096(4) 0.048(2) -0.009(2) 0.009(2) 0.001(3)
C52 0.059(2) 0.077(3) 0.062(2) -0.013(2) 0.005(2) -0.006(2)
C53 0.058(2) 0.074(3) 0.069(3) -0.003(2) 0.018(2) -0.012(2)
C54 0.055(2) 0.058(3) 0.055(2) -0.003(2) 0.015(2) -0.005(2)
C55 0.053(2) 0.052(2) 0.045(2) -0.000(2) 0.014(1) 0.005(2)
N52 0.044(1) 0.054(2) 0.048(2) -0.002(2) 0.009(1) 0.001(1)
C56 0.049(2) 0.050(2) 0.047(2) 0.003(2) 0.014(1) 0.005(2)
C57 0.054(2) 0.062(3) 0.051(2) 0.004(2) 0.016(2) 0.009(2)
C58 0.052(2) 0.069(3) 0.062(2) 0.005(2) 0.024(2) -0.008(2)
C59 0.049(2) 0.058(3) 0.057(2) -0.003(2) 0.012(2) -0.010(2)
C60 0.045(2) 0.047(2) 0.050(2) -0.001(2) 0.014(1) 0.005(2)
N53 0.050(1) 0.055(2) 0.047(2) -0.003(2) 0.014(1) -0.004(2)
C61 0.044(2) 0.056(2) 0.046(2) -0.003(2) 0.011(1) -0.003(2)
C62 0.048(2) 0.055(2) 0.059(2) -0.005(2) 0.018(2) -0.008(2)
C63 0.060(2) 0.066(3) 0.062(2) 0.006(2) 0.027(2) -0.005(2)
C64 0.062(2) 0.056(3) 0.051(2) -0.000(2) 0.021(2) 0.005(2)
C65 0.050(2) 0.054(2) 0.048(2) -0.000(2) 0.011(1) 0.000(2)
O51 0.066(2) 0.072(2) 0.043(1) -0.003(1) 0.015(1) -0.017(2)
C66 0.056(2) 0.064(2) 0.045(2) 0.001(2) 0.014(2) -0.005(2)
C67 0.053(2) 0.077(3) 0.057(2) 0.013(2) -0.002(2) -0.007(2)
C68 0.066(2) 0.061(3) 0.074(3) 0.010(2) 0.008(2) 0.003(2)
C69 0.080(3) 0.093(4) 0.086(3) -0.021(3) 0.029(3) 0.008(3)
C70 0.073(2) 0.088(3) 0.047(2) -0.010(2) 0.019(2) -0.011(3)
C71 0.046(2) 0.070(3) 0.047(2) -0.006(2) 0.005(1) 0.000(2)
C72 0.063(3) 0.109(5) 0.095(4) 0.007(4) -0.002(2) 0.018(3)
C73 0.056(2) 0.070(3) 0.056(2) -0.008(2) 0.014(2) -0.010(2)
C74 0.090(3) 0.094(4) 0.083(3) -0.014(3) 0.042(3) -0.032(3)
C75 0.081(3) 0.105(5) 0.082(3) -0.014(3) 0.017(3) -0.024(4)

loop_
_atom_site_label
_atom_site_fract_x
_atom_site_fract_y
_atom_site_fract_z
_atom_site_U_iso_or_equiv
_atom_site_occupancy
_atom_site_thermal_displace_type
N1 0.4593(3) -0.4083(6) 0.6794(2) 0.0603 1.0000 Uani
C1 0.3786(3) -0.4832(7) 0.6377(2) 0.0623 1.0000 Uani
C2 0.2890(3) -0.5400(7) 0.6522(2) 0.0675 1.0000 Uani
C3 0.2831(3) -0.5195(8) 0.7151(2) 0.0665 1.0000 Uani
C4 0.3658(3) -0.4441(7) 0.7595(2) 0.0591 1.0000 Uani
C5 0.4522(3) -0.3874(6) 0.7404(2) 0.0509 1.0000 Uani
N2 0.5421(2) -0.2990(5) 0.8481(1) 0.0503 1.0000 Uani
C6 0.5441(3) -0.3043(6) 0.7863(2) 0.0484 1.0000 Uani
C7 0.6261(3) -0.2332(6) 0.7647(2) 0.0548 1.0000 Uani
C8 0.7088(3) -0.1552(7) 0.8094(2) 0.0587 1.0000 Uani
C9 0.7080(3) -0.1529(6) 0.8734(2) 0.0556 1.0000 Uani
C10 0.6227(3) -0.2247(6) 0.8909(2) 0.0522 1.0000 Uani
N3 0.6843(2) -0.1158(5) 0.9995(1) 0.0512 1.0000 Uani
C11 0.6172(3) -0.2232(6) 0.9594(2) 0.0494 1.0000 Uani
C12 0.5456(3) -0.3252(7) 0.9799(2) 0.0627 1.0000 Uani
C13 0.5454(3) -0.3175(6) 1.0442(2) 0.0613 1.0000 Uani
C14 0.6136(3) -0.2109(7) 1.0858(2) 0.0570 1.0000 Uani
C15 0.6806(3) -0.1097(6) 1.0600(2) 0.0506 1.0000 Uani
O1 0.7453(2) -0.0004(5) 1.1017(1) 0.0606 1.0000 Uani
C16 0.7982(3) 0.1302(7) 1.0729(2) 0.0584 1.0000 Uani
C17 0.8983(5) 0.063(1) 1.0572(4) 0.1153 1.0000 Uani
C18 0.9833(4) 0.187(1) 1.0955(4) 0.1065 1.0000 Uani
C19 1.0035(5) 0.139(1) 1.1664(5) 0.1300 1.0000 Uani
C20 0.9054(5) 0.194(1) 1.1827(2) 0.0958 1.0000 Uani
C21 0.8372(3) 0.2733(6) 1.1210(2) 0.0584 1.0000 Uani
C22 0.7496(5) 0.3881(9) 1.1305(4) 0.1045 1.0000 Uani
C23 0.9225(4) 0.3606(8) 1.0920(2) 0.0722 1.0000 Uani
C24 0.8797(6) 0.429(1) 1.0249(3) 0.1310 1.0000 Uani
C25 0.9878(5) 0.502(1) 1.1322(3) 0.0961 1.0000 Uani
N51 0.5624(3) 0.2210(6) 0.8218(2) 0.0604 1.0000 Uani
C51 0.6459(4) 0.2941(8) 0.8620(2) 0.0714 1.0000 Uani
C52 0.7304(3) 0.3557(8) 0.8425(2) 0.0681 1.0000 Uani
C53 0.7301(3) 0.3399(7) 0.7788(2) 0.0668 1.0000 Uani
C54 0.6450(3) 0.2631(6) 0.7365(2) 0.0560 1.0000 Uani
C55 0.5621(3) 0.2057(6) 0.7597(2) 0.0498 1.0000 Uani
N52 0.4653(2) 0.1175(5) 0.6530(1) 0.0489 1.0000 Uani
C56 0.4689(3) 0.1218(6) 0.7159(2) 0.0486 1.0000 Uani
C57 0.3892(3) 0.0477(6) 0.7401(2) 0.0549 1.0000 Uani
C58 0.3051(3) -0.0271(7) 0.6974(2) 0.0596 1.0000 Uani
C59 0.3003(3) -0.0321(6) 0.6324(2) 0.0552 1.0000 Uani
C60 0.3815(3) 0.0443(6) 0.6119(2) 0.0473 1.0000 Uani
N53 0.3074(2) -0.0586(5) 0.5029(1) 0.0506 1.0000 Uani
C61 0.3788(3) 0.0459(6) 0.5418(2) 0.0487 1.0000 Uani
C62 0.4462(3) 0.1519(6) 0.5191(2) 0.0534 1.0000 Uani
C63 0.4397(3) 0.1481(7) 0.4533(2) 0.0610 1.0000 Uani
C64 0.3689(3) 0.0412(6) 0.4133(2) 0.0548 1.0000 Uani
C65 0.3037(3) -0.0567(6) 0.4403(2) 0.0511 1.0000 Uani
O51 0.2325(2) -0.1606(4) 0.3995(1) 0.0599 1.0000 Uani
C66 0.1745(3) -0.2832(6) 0.4285(2) 0.0545 1.0000 Uani
C67 0.2434(3) -0.4300(7) 0.4626(2) 0.0653 1.0000 Uani
C68 0.1872(4) -0.5914(7) 0.4272(2) 0.0689 1.0000 Uani
C69 0.2079(4) -0.5951(9) 0.3611(3) 0.0852 1.0000 Uani
C70 0.1401(4) -0.4449(8) 0.3258(2) 0.0689 1.0000 Uani
C71 0.0879(3) -0.3706(6) 0.3757(2) 0.0558 1.0000 Uani
C72 -0.0057(4) -0.256(1) 0.3470(3) 0.0933 1.0000 Uani
C73 0.0701(3) -0.5353(7) 0.4123(2) 0.0604 1.0000 Uani
C74 0.0299(4) -0.5028(9) 0.4718(2) 0.0850 1.0000 Uani
C75 -0.0051(4) -0.669(1) 0.3712(3) 0.0901 1.0000 Uani
H11 0.3833 -0.4986 0.5942 0.0601 1.0000 Uiso
H21 0.2326 -0.5919 0.6199 0.0644 1.0000 Uiso
H31 0.2219 -0.5575 0.7275 0.0662 1.0000 Uiso
H41 0.3635 -0.4309 0.8036 0.0588 1.0000 Uiso
H71 0.6251 -0.2382 0.7198 0.0560 1.0000 Uiso
H81 0.7657 -0.1036 0.7959 0.0594 1.0000 Uiso
H91 0.7654 -0.1025 0.9055 0.0558 1.0000 Uiso
H121 0.4975 -0.3992 0.9503 0.0620 1.0000 Uiso
H131 0.4970 -0.3874 1.0596 0.0628 1.0000 Uiso
H141 0.6155 -0.2055 1.1308 0.0576 1.0000 Uiso
H161 0.7448 0.1643 1.0350 0.0573 1.0000 Uiso
H171 0.9131 -0.0541 1.0717 0.1208 1.0000 Uiso
H172 0.8924 0.0691 1.0118 0.1208 1.0000 Uiso
H181 1.0462 0.1871 1.0809 0.0986 1.0000 Uiso
H191 1.0636 0.2001 1.1922 0.1094 1.0000 Uiso
H192 1.0144 0.0173 1.1724 0.1094 1.0000 Uiso
H201 0.9210 0.2784 1.2169 0.0869 1.0000 Uiso
H202 0.8708 0.0970 1.1956 0.0869 1.0000 Uiso
H221 0.7787 0.4765 1.1614 0.1069 1.0000 Uiso
H222 0.7005 0.3202 1.1460 0.1069 1.0000 Uiso
H223 0.7141 0.4406 1.0901 0.1069 1.0000 Uiso
H241 0.8378 0.3410 0.9984 0.1205 1.0000 Uiso
H242 0.8369 0.5283 1.0259 0.1205 1.0000 Uiso
H243 0.9369 0.4599 1.0073 0.1205 1.0000 Uiso
H251 1.0162 0.4611 1.1756 0.0945 1.0000 Uiso
H252 0.9444 0.6010 1.1326 0.0945 1.0000 Uiso
H253 1.0444 0.5326 1.1140 0.0945 1.0000 Uiso
H511 0.6471 0.3044 0.9067 0.0674 1.0000 Uiso
H521 0.7887 0.4089 0.8729 0.0654 1.0000 Uiso
H531 0.7882 0.3816 0.7640 0.0667 1.0000 Uiso
H541 0.6430 0.2496 0.6918 0.0562 1.0000 Uiso
H571 0.3940 0.0498 0.7855 0.0552 1.0000 Uiso
H581 0.2493 -0.0763 0.7126 0.0608 1.0000 Uiso
H591 0.2423 -0.0869 0.6022 0.0546 1.0000 Uiso
H621 0.4958 0.2257 0.5479 0.0540 1.0000 Uiso
H631 0.4848 0.2204 0.4360 0.0629 1.0000 Uiso
H641 0.3645 0.0344 0.3680 0.0558 1.0000 Uiso
H661 0.1494 -0.2136 0.4583 0.0540 1.0000 Uiso
H671 0.2458 -0.4329 0.5077 0.0613 1.0000 Uiso
H672 0.3136 -0.4203 0.4579 0.0613 1.0000 Uiso
H681 0.2074 -0.6979 0.4500 0.0668 1.0000 Uiso
H691 0.2810 -0.5763 0.3641 0.0863 1.0000 Uiso
H692 0.1860 -0.7029 0.3397 0.0863 1.0000 Uiso
H701 0.1832 -0.3594 0.3128 0.0673 1.0000 Uiso
H702 0.0881 -0.4859 0.2885 0.0673 1.0000 Uiso
H721 -0.0563 -0.3194 0.3145 0.0866 1.0000 Uiso
H722 -0.0373 -0.2206 0.3803 0.0866 1.0000 Uiso
H723 0.0170 -0.1566 0.3278 0.0866 1.0000 Uiso
H741 0.0743 -0.4197 0.4992 0.0886 1.0000 Uiso
H742 0.0309 -0.6090 0.4950 0.0886 1.0000 Uiso
H743 -0.0408 -0.4593 0.4584 0.0886 1.0000 Uiso
H751 0.0168 -0.6942 0.3330 0.0885 1.0000 Uiso
H752 -0.0036 -0.7729 0.3958 0.0885 1.0000 Uiso
H753 -0.0753 -0.6233 0.3593 0.0885 1.0000 Uiso

loop_
_atom_type_symbol
_atom_type_scat_dispersion_real
_atom_type_scat_dispersion_imag
_atom_type_scat_Cromer_Mann_a1
_atom_type_scat_Cromer_Mann_b1
_atom_type_scat_Cromer_Mann_a2
_atom_type_scat_Cromer_Mann_b2
_atom_type_scat_Cromer_Mann_a3
_atom_type_scat_Cromer_Mann_b3
_atom_type_scat_Cromer_Mann_a4
_atom_type_scat_Cromer_Mann_b4
_atom_type_scat_Cromer_Mann_c
_atom_type_scat_source
'C   ' 0.0170 0.0090 2.3100 20.8439 1.0200 10.2075 1.5886 0.5687 0.8650 51.6512 0.2156 International_Tables_Vol_IV_Table_2.2B
'H   ' 0.0000 0.0000 0.4930 10.5109 0.3229 26.1257 0.1402 3.1424 0.0408 57.7997 0.0030 International_Tables_Vol_IV_Table_2.2B
'O   ' 0.0470 0.0320 3.0485 13.2771 2.2868 5.7011 1.5463 0.3239 0.8670 32.9089 0.2508 International_Tables_Vol_IV_Table_2.2B
'N   ' 0.0290 0.0180 12.2126 0.0057 3.1322 9.8933 2.0125 28.9975 1.1663 0.5826 -11.5290 International_Tables_Vol_IV_Table_2.2B

loop_
_geom_angle_atom_site_label_1
_geom_angle_site_symmetry_1
_geom_angle_atom_site_label_2
_geom_angle_site_symmetry_2
_geom_angle_atom_site_label_3
_geom_angle_site_symmetry_3
_geom_angle
_geom_angle_publ_flag
C1 . N1 . C5 . 117.2(4) no
N1 . C1 . C2 . 124.9(4) no
N1 . C1 . H11 . 117.6(4) no
C2 . C1 . H11 . 117.6(4) no
C1 . C2 . C3 . 117.4(4) no
C1 . C2 . H21 . 121.3(5) no
C3 . C2 . H21 . 121.3(5) no
C2 . C3 . C4 . 119.1(4) no
C2 . C3 . H31 . 120.4(4) no
C4 . C3 . H31 . 120.4(4) no
C3 . C4 . C5 . 119.6(4) no
C3 . C4 . H41 . 120.2(4) no
C5 . C4 . H41 . 120.2(4) no
N1 . C5 . C4 . 121.8(4) no
N1 . C5 . C6 . 116.2(3) no
C4 . C5 . C6 . 122.0(3) no
C6 . N2 . C10 . 118.4(3) no
C5 . C6 . N2 . 116.4(3) no
C5 . C6 . C7 . 121.0(3) no
N2 . C6 . C7 . 122.7(4) no
C6 . C7 . C8 . 118.5(4) no
C6 . C7 . H71 . 120.8(4) no
C8 . C7 . H71 . 120.8(4) no
C7 . C8 . C9 . 119.0(4) no
C7 . C8 . H81 . 120.5(4) no
C9 . C8 . H81 . 120.5(4) no
C8 . C9 . C10 . 119.0(4) no
C8 . C9 . H91 . 120.5(4) no
C10 . C9 . H91 . 120.5(4) no
N2 . C10 . C9 . 122.5(3) no
N2 . C10 . C11 . 116.3(3) no
C9 . C10 . C11 . 121.2(3) no
C11 . N3 . C15 . 117.8(3) no
C10 . C11 . N3 . 116.1(3) no
C10 . C11 . C12 . 121.6(4) no
N3 . C11 . C12 . 122.3(3) no
C11 . C12 . C13 . 118.3(4) no
C11 . C12 . H121 . 120.9(4) no
C13 . C12 . H121 . 120.9(4) no
C12 . C13 . C14 . 120.3(4) no
C12 . C13 . H131 . 119.8(4) no
C14 . C13 . H131 . 119.8(4) no
C13 . C14 . C15 . 117.0(3) no
C13 . C14 . H141 . 121.5(4) no
C15 . C14 . H141 . 121.5(4) no
N3 . C15 . C14 . 124.3(4) no
N3 . C15 . O1 . 119.6(4) no
C14 . C15 . O1 . 116.1(3) no
C15 . O1 . C16 . 116.2(3) no
O1 . C16 . C17 . 113.0(5) no
O1 . C16 . C21 . 109.5(3) no
C17 . C16 . C21 . 104.0(4) no
O1 . C16 . H161 . 103.0(3) no
C17 . C16 . H161 . 112.7(4) no
C21 . C16 . H161 . 114.7(5) no
C16 . C17 . C18 . 102.4(4) no
C16 . C17 . H171 . 111.2(5) no
C18 . C17 . H171 . 111.2(7) no
C16 . C17 . H172 . 111.2(7) no
C18 . C17 . H172 . 111.2(6) no
H171 . C17 . H172 . 109.5(6) no
C17 . C18 . C19 . 106.9(6) no
C17 . C18 . C23 . 102.9(5) no
C19 . C18 . C23 . 102.1(6) no
C17 . C18 . H181 . 113.1(6) no
C19 . C18 . H181 . 112.9(7) no
C23 . C18 . H181 . 117.7(7) no
C18 . C19 . C20 . 103.5(5) no
C18 . C19 . H191 . 110.9(8) no
C20 . C19 . H191 . 111.0(9) no
C18 . C19 . H192 . 110.9(9) no
C20 . C19 . H192 . 110.9(8) no
H191 . C19 . H192 . 109.5(6) no
C19 . C20 . C21 . 105.0(5) no
C19 . C20 . H201 . 110.6(6) no
C21 . C20 . H201 . 110.6(7) no
C19 . C20 . H202 . 110.6(8) no
C21 . C20 . H202 . 110.6(4) no
H201 . C20 . H202 . 109.5(6) no
C16 . C21 . C20 . 108.5(5) no
C16 . C21 . C22 . 112.9(4) no
C20 . C21 . C22 . 114.5(5) no
C16 . C21 . C23 . 101.2(3) no
C20 . C21 . C23 . 101.4(4) no
C22 . C21 . C23 . 116.8(5) no
C21 . C22 . H221 . 109.5(6) no
C21 . C22 . H222 . 109.5(6) no
H221 . C22 . H222 . 109.5(6) no
C21 . C22 . H223 . 109.5(5) no
H221 . C22 . H223 . 109.5(7) no
H222 . C22 . H223 . 109.5(7) no
C18 . C23 . C21 . 91.3(4) no
C18 . C23 . C24 . 114.0(6) no
C21 . C23 . C24 . 113.9(4) no
C18 . C23 . C25 . 112.9(5) no
C21 . C23 . C25 . 116.3(4) no
C24 . C23 . C25 . 107.9(6) no
C23 . C24 . H241 . 109.5(7) no
C23 . C24 . H242 . 109.5(6) no
H241 . C24 . H242 . 109.5(8) no
C23 . C24 . H243 . 109.5(6) no
H241 . C24 . H243 . 109.5(8) no
H242 . C24 . H243 . 109.5(8) no
C23 . C25 . H251 . 109.5(6) no
C23 . C25 . H252 . 109.5(5) no
H251 . C25 . H252 . 109.5(6) no
C23 . C25 . H253 . 109.5(6) no
H251 . C25 . H253 . 109.5(6) no
H252 . C25 . H253 . 109.5(7) no
C51 . N51 . C55 . 117.8(4) no
N51 . C51 . C52 . 123.2(4) no
N51 . C51 . H511 . 118.4(5) no
C52 . C51 . H511 . 118.4(5) no
C51 . C52 . C53 . 119.0(4) no
C51 . C52 . H521 . 120.5(5) no
C53 . C52 . H521 . 120.5(5) no
C52 . C53 . C54 . 118.9(4) no
C52 . C53 . H531 . 120.6(4) no
C54 . C53 . H531 . 120.6(4) no
C53 . C54 . C55 . 118.8(4) no
C53 . C54 . H541 . 120.6(4) no
C55 . C54 . H541 . 120.6(4) no
N51 . C55 . C54 . 122.3(4) no
N51 . C55 . C56 . 117.0(3) no
C54 . C55 . C56 . 120.7(3) no
C56 . N52 . C60 . 118.4(3) no
C55 . C56 . N52 . 116.9(3) no
C55 . C56 . C57 . 121.1(3) no
N52 . C56 . C57 . 122.0(4) no
C56 . C57 . C58 . 118.5(4) no
C56 . C57 . H571 . 120.8(4) no
C58 . C57 . H571 . 120.8(4) no
C57 . C58 . C59 . 120.2(4) no
C57 . C58 . H581 . 119.9(4) no
C59 . C58 . H581 . 119.9(4) no
C58 . C59 . C60 . 118.3(4) no
C58 . C59 . H591 . 120.8(4) no
C60 . C59 . H591 . 120.8(4) no
N52 . C60 . C59 . 122.6(3) no
N52 . C60 . C61 . 116.9(3) no
C59 . C60 . C61 . 120.5(3) no
C61 . N53 . C65 . 116.8(3) no
C60 . C61 . N53 . 116.4(3) no
C60 . C61 . C62 . 120.8(3) no
N53 . C61 . C62 . 122.9(3) no
C61 . C62 . C63 . 118.0(4) no
C61 . C62 . H621 . 121.0(4) no
C63 . C62 . H621 . 121.0(4) no
C62 . C63 . C64 . 119.9(4) no
C62 . C63 . H631 . 120.1(5) no
C64 . C63 . H631 . 120.1(4) no
C63 . C64 . C65 . 117.7(3) no
C63 . C64 . H641 . 121.1(4) no
C65 . C64 . H641 . 121.1(4) no
N53 . C65 . C64 . 124.6(4) no
N53 . C65 . O51 . 118.4(3) no
C64 . C65 . O51 . 116.9(3) no
C65 . O51 . C66 . 117.3(3) no
O51 . C66 . C67 . 112.4(3) no
O51 . C66 . C71 . 110.0(3) no
C67 . C66 . C71 . 105.0(4) no
O51 . C66 . H661 . 103.4(4) no
C67 . C66 . H661 . 111.5(4) no
C71 . C66 . H661 . 114.8(4) no
C66 . C67 . C68 . 102.8(3) no
C66 . C67 . H671 . 111.1(5) no
C68 . C67 . H671 . 111.1(4) no
C66 . C67 . H672 . 111.1(4) no
C68 . C67 . H672 . 111.1(5) no
H671 . C67 . H672 . 109.5(4) no
C67 . C68 . C69 . 107.2(4) no
C67 . C68 . C73 . 101.3(4) no
C69 . C68 . C73 . 103.1(4) no
C67 . C68 . H681 . 114.4(4) no
C69 . C68 . H681 . 111.5(5) no
C73 . C68 . H681 . 118.1(5) no
C68 . C69 . C70 . 102.9(4) no
C68 . C69 . H691 . 111.1(5) no
C70 . C69 . H691 . 111.1(6) no
C68 . C69 . H692 . 111.1(6) no
C70 . C69 . H692 . 111.1(5) no
H691 . C69 . H692 . 109.5(5) no
C69 . C70 . C71 . 104.4(4) no
C69 . C70 . H701 . 110.7(4) no
C71 . C70 . H701 . 110.7(5) no
C69 . C70 . H702 . 110.7(5) no
C71 . C70 . H702 . 110.7(4) no
H701 . C70 . H702 . 109.5(4) no
C66 . C71 . C70 . 107.3(3) no
C66 . C71 . C72 . 114.2(4) no
C70 . C71 . C72 . 113.8(4) no
C66 . C71 . C73 . 99.9(3) no
C70 . C71 . C73 . 101.7(4) no
C72 . C71 . C73 . 118.2(4) no
C71 . C72 . H721 . 109.5(7) no
C71 . C72 . H722 . 109.5(5) no
H721 . C72 . H722 . 109.5(6) no
C71 . C72 . H723 . 109.5(5) no
H721 . C72 . H723 . 109.5(6) no
H722 . C72 . H723 . 109.5(8) no
C68 . C73 . C71 . 93.4(3) no
C68 . C73 . C74 . 114.8(4) no
C71 . C73 . C74 . 114.9(4) no
C68 . C73 . C75 . 112.6(5) no
C71 . C73 . C75 . 115.1(4) no
C74 . C73 . C75 . 106.0(4) no
C73 . C74 . H741 . 109.5(4) no
C73 . C74 . H742 . 109.5(5) no
H741 . C74 . H742 . 109.5(5) no
C73 . C74 . H743 . 109.5(5) no
H741 . C74 . H743 . 109.5(6) no
H742 . C74 . H743 . 109.5(5) no
C73 . C75 . H751 . 109.5(5) no
C73 . C75 . H752 . 109.5(5) no
H751 . C75 . H752 . 109.5(7) no
C73 . C75 . H753 . 109.5(6) no
H751 . C75 . H753 . 109.5(6) no
H752 . C75 . H753 . 109.5(6) no

loop_
_geom_bond_atom_site_label_1
_geom_bond_site_symmetry_1
_geom_bond_atom_site_label_2
_geom_bond_site_symmetry_2
_geom_bond_distance
_geom_bond_publ_flag
N1 . C1 . 1.328(6) yes
N1 . C5 . 1.347(5) yes
C1 . C2 . 1.369(7) yes
C1 . H11 . 0.960(4) no
C2 . C3 . 1.383(6) yes
C2 . H21 . 0.960(4) no
C3 . C4 . 1.374(6) yes
C3 . H31 . 0.960(4) no
C4 . C5 . 1.380(6) yes
C4 . H41 . 0.960(4) no
C5 . C6 . 1.490(5) yes
N2 . C6 . 1.334(5) yes
N2 . C10 . 1.337(5) yes
C6 . C7 . 1.398(5) yes
C7 . C8 . 1.385(6) yes
C7 . H71 . 0.960(4) no
C8 . C9 . 1.379(6) yes
C8 . H81 . 0.960(4) no
C9 . C10 . 1.391(5) yes
C9 . H91 . 0.960(4) no
C10 . C11 . 1.491(5) yes
N3 . C11 . 1.346(5) yes
N3 . C15 . 1.312(5) yes
C11 . C12 . 1.389(6) yes
C12 . C13 . 1.382(6) yes
C12 . H121 . 0.960(4) no
C13 . C14 . 1.364(6) yes
C13 . H131 . 0.960(4) no
C14 . C15 . 1.401(6) yes
C14 . H141 . 0.960(4) no
C15 . O1 . 1.355(5) yes
O1 . C16 . 1.456(5) yes
C16 . C17 . 1.537(7) yes
C16 . C21 . 1.510(6) yes
C16 . H161 . 0.960(4) no
C17 . C18 . 1.541(9) yes
C17 . H171 . 0.960(9) no
C17 . H172 . 0.960(8) no
C18 . C19 . 1.52(1) yes
C18 . C23 . 1.55(1) yes
C18 . H181 . 0.960(5) no
C19 . C20 . 1.49(1) yes
C19 . H191 . 0.960(7) no
C19 . H192 . 0.960(9) no
C20 . C21 . 1.519(7) yes
C20 . H201 . 0.960(6) no
C20 . H202 . 0.960(6) no
C21 . C22 . 1.513(8) yes
C21 . C23 . 1.574(6) yes
C22 . H221 . 0.960(7) no
C22 . H222 . 0.960(7) no
C22 . H223 . 0.960(8) no
C23 . C24 . 1.498(8) yes
C23 . C25 . 1.512(8) yes
C24 . H241 . 0.960(7) no
C24 . H242 . 0.96(1) no
C24 . H243 . 0.960(7) no
C25 . H251 . 0.960(6) no
C25 . H252 . 0.960(8) no
C25 . H253 . 0.960(6) no
N51 . C51 . 1.330(6) yes
N51 . C55 . 1.338(5) yes
C51 . C52 . 1.375(7) yes
C51 . H511 . 0.960(4) no
C52 . C53 . 1.371(6) yes
C52 . H521 . 0.960(4) no
C53 . C54 . 1.376(6) yes
C53 . H531 . 0.960(4) no
C54 . C55 . 1.389(5) yes
C54 . H541 . 0.960(4) no
C55 . C56 . 1.485(6) yes
N52 . C56 . 1.339(5) yes
N52 . C60 . 1.343(5) yes
C56 . C57 . 1.411(6) yes
C57 . C58 . 1.365(6) yes
C57 . H571 . 0.960(4) no
C58 . C59 . 1.380(6) yes
C58 . H581 . 0.960(4) no
C59 . C60 . 1.393(5) yes
C59 . H591 . 0.960(4) no
C60 . C61 . 1.496(5) yes
N53 . C61 . 1.350(5) yes
N53 . C65 . 1.332(5) yes
C61 . C62 . 1.389(6) yes
C62 . C63 . 1.393(6) yes
C62 . H621 . 0.960(4) no
C63 . C64 . 1.366(6) yes
C63 . H631 . 0.960(4) no
C64 . C65 . 1.383(6) yes
C64 . H641 . 0.960(4) no
C65 . O51 . 1.363(5) yes
O51 . C66 . 1.458(5) yes
C66 . C67 . 1.516(6) yes
C66 . C71 . 1.537(5) yes
C66 . H661 . 0.960(4) no
C67 . C68 . 1.546(7) yes
C67 . H671 . 0.960(4) no
C67 . H672 . 0.960(4) no
C68 . C69 . 1.516(7) yes
C68 . C73 . 1.553(6) yes
C68 . H681 . 0.960(5) no
C69 . C70 . 1.538(8) yes
C69 . H691 . 0.960(6) no
C69 . H692 . 0.960(6) no
C70 . C71 . 1.531(6) yes
C70 . H701 . 0.960(5) no
C70 . H702 . 0.960(4) no
C71 . C72 . 1.510(7) yes
C71 . C73 . 1.548(7) yes
C72 . H721 . 0.960(6) no
C72 . H722 . 0.960(7) no
C72 . H723 . 0.960(8) no
C73 . C74 . 1.527(6) yes
C73 . C75 . 1.539(8) yes
C74 . H741 . 0.960(5) no
C74 . H742 . 0.960(6) no
C74 . H743 . 0.960(6) no
C75 . H751 . 0.960(6) no
C75 . H752 . 0.960(7) no
C75 . H753 . 0.960(6) no
